data_2003639
loop_
_publ_author_name
'Akama, Y.'
'Shiro, M.'
'Ueda, T.'
'Kajitani, M.'

_publ_section_title
;
 Keto and Enol Tautomers of
 4-Benzoyl-3-methyl-1-phenyl-5(2<i>H</i>)-pyrazolone
;
_journal_issue 7
_journal_name_full 'Acta Crystallographica Section C'
_journal_page_first 1310
_journal_page_last 1314
_journal_paper_doi 10.1107/S0108270194007389
_journal_volume 51
_journal_year 1995
_chemical_formula_sum 'C17 H14 N2 O2'
_chemical_formula_weight 278.31
_symmetry_cell_setting monoclinic
_symmetry_space_group_name_Hall '-C 2yc'
_symmetry_space_group_name_H-M 'C 1 2/c 1'
_atom_type_scat_source IntTabIV
_cell_angle_alpha 90
_cell_angle_beta 91.54(1)
_cell_angle_gamma 90
_cell_formula_units_Z 16
_cell_length_a 14.298(3)
_cell_length_b 14.400(3)
_cell_length_c 27.187(3)
_cell_measurement_reflns_used 16
_cell_measurement_temperature 296(1)
_cell_measurement_theta_max 20.77
_cell_measurement_theta_min 20.05
_cell_volume 5595.5(18)
_diffrn_measurement_device 'Rigaku AFC-5R'
_diffrn_measurement_method \w-2\q
_diffrn_radiation_type CuK\a
_diffrn_radiation_wavelength 1.54178
_diffrn_reflns_av_R_equivalents 0.012
_diffrn_reflns_limit_h_max 15
_diffrn_reflns_limit_h_min 0
_diffrn_reflns_limit_k_max 0
_diffrn_reflns_limit_k_min -15
_diffrn_reflns_limit_l_max 28
_diffrn_reflns_limit_l_min -28
_diffrn_reflns_number 3875
_diffrn_reflns_theta_max 55
_diffrn_standards_decay_% 0
_diffrn_standards_interval_count 150
_diffrn_standards_number 3
_exptl_absorpt_coefficient_mu 0.713
_exptl_absorpt_correction_type none
_exptl_crystal_colour Yellow
_exptl_crystal_density_diffrn 1.321
_exptl_crystal_description Prismatic
_exptl_crystal_size_max 0.30
_exptl_crystal_size_mid 0.30
_exptl_crystal_size_min 0.15
_refine_diff_density_max 0.16
_refine_diff_density_min -0.18
_refine_ls_extinction_coef 4.9E-07
_refine_ls_extinction_method secondary
_refine_ls_goodness_of_fit_obs 1.21
_refine_ls_hydrogen_treatment noref
_refine_ls_number_parameters 380
_refine_ls_number_reflns 2541
_refine_ls_R_factor_obs 0.038
_refine_ls_shift/esd_max 0.01
_refine_ls_structure_factor_coef F
_refine_ls_weighting_details w=1/[\s^2^(F~o~)]
_refine_ls_weighting_scheme calc
_refine_ls_wR_factor_obs 0.056
_reflns_number_observed 2541
_reflns_number_total 3693
_reflns_observed_criterion I>3\s(I)
_cod_data_source_file bk0003.cif
_cod_data_source_block enol
_cod_depositor_comments
;
The following automatic conversions were performed:

'_refine_ls_weighting_scheme' value 'w=1/[\s^2^(F~o~)]' was changed
to 'calc'. New tag '_refine_ls_weighting_details' was created. The
value of the new tag was set to 'w=1/[\s^2^(F~o~)]'.

Automatic conversion script
Id: cif_fix_values 3143 2015-03-26 13:38:13Z robertas 
;
_cod_original_sg_symbol_H-M 'C 2/c'
_cod_database_code 2003639

loop_
_atom_site_label
_atom_site_fract_x
_atom_site_fract_y
_atom_site_fract_z
_atom_site_B_iso_or_equiv
O(1a) .1304(1) 1.0063(1) .05686(6) 4.47(5)
O(2a) .1225(2) 1.0446(1) -.03899(6) 5.07(5)
N(1a) .1276(2) .8460(1) .06650(7) 3.67(5)
N(2a) .1234(2) .7662(2) .03790(8) 3.92(6)
C(5a) .1306(2) .9219(2) .03759(9) 3.49(6)
C(4a) .1306(2) .8932(2) -.01120(8) 3.24(6)
C(3a) .1254(2) .7940(2) -.00805(9) 3.45(6)
C(6a) .1216(2) .7211(2) -.04703(10) 4.41(7)
C(7a) .1282(2) .9608(2) -.05000(9) 3.51(6)
C(1"a) .1308(2) .9372(2) -.10319(9) 3.26(6)
C(2"a) .0716(2) .9852(2) -.13553(10) 4.30(7)
C(3"a) .0733(2) .9676(2) -.1852(1) 5.17(8)
C(4"a) .1348(2) .9036(2) -.2033(1) 5.26(8)
C(5"a) .1949(2) .8568(2) -.1719(1) 4.95(8)
C(6"a) .1929(2) .8731(2) -.12176(9) 3.97(7)
C(1'a) .1234(2) .8394(2) .11851(9) 3.40(6)
C(2'a) .1690(2) .9024(2) .14874(10) 4.25(7)
C(3'a) .1620(2) .8944(2) .1988(1) 4.85(8)
C(4'a) .1113(2) .8238(2) .2192(1) 4.91(8)
C(5'a) .0675(2) .7605(2) .1889(1) 4.96(8)
C(6'a) .0727(2) .7677(2) .13845(10) 4.23(7)
O(1b) .1352(1) .7524(1) .43821(6) 4.28(5)
O(2b) .1229(2) .8024(1) .53052(7) 5.30(5)
N(1b) .1332(2) .5904(1) .43356(7) 3.70(5)
N(2b) .1270(2) .5148(1) .46503(8) 3.96(6)
C(5b) .1346(2) .6701(2) .45983(9) 3.49(6)
C(4b) .1320(2) .6477(2) .50948(9) 3.41(6)
C(3b) .1260(2) .5484(2) .50974(9) 3.54(6)
C(6b) .1141(2) .4817(2) .55076(10) 4.37(7)
C(7b) .1308(2) .7210(2) .54530(9) 3.60(6)
C(1"b) .1374(2) .7047(2) .59947(9) 3.43(6)
C(2"b) .0849(2) .7589(2) .6301(1) 4.54(7)
C(3"b) .0902(2) .7463(2) .6805(1) 5.31(8)
C(4"b) .1509(2) .6814(2) .7005(1) 5.36(8)
C(5"b) .2063(2) .6299(2) .6703(1) 4.78(7)
C(6"b) .1996(2) .6412(2) .61999(9) 3.96(7)
C(1'b) .1306(2) .5754(2) .38176(9) 3.69(6)
C(2'b) .1711(2) .6380(2) .35056(10) 4.39(7)
C(3'b) .1669(2) .6214(2) .3003(1) 5.04(8)
C(4'b) .1231(2) .5440(2) .2816(1) 5.28(8)
C(5'b) .0837(2) .4815(2) .3132(1) 5.65(9)
C(6'b) .0875(2) .4967(2) .3635(1) 4.74(8)
H(1a) .1269 1.0494 .0242 ?
H(6a) .0999 .6609 -.0343 ?
H(6'a) .1836 .7122 -.0623 ?
H(6"a) .0893 .7411 -.0784 ?
H(2"a) .0265 1.0304 -.1223 ?
H(3"a) .0285 .9988 -.2082 ?
H(4"a) .1371 .8925 -.2383 ?
H(5"a) .2413 .8129 -.1851 ?
H(6a") .2372 .8402 -.0994 ?
H(2'a) .2089 .9512 .1346 ?
H(3'a) .1958 .9387 .2204 ?
H(4'a) .1068 .8188 .2544 ?
H(5'a) .0290 .7105 .2032 ?
H(6a') .0388 .7232 .1170 ?
H(1b) .1267 .8028 .4698 ?
H(6b) .1082 .4211 .5393 ?
H(6'b) .1571 .4849 .5769 ?
H(6"b) .0664 .4999 .5774 ?
H(2"b) .0417 .8056 .6156 ?
H(3"b) .0487 .7821 .7023 ?
H(4"b) .1560 .6741 .7356 ?
H(5"b) .2517 .5857 .6852 ?
H(6b") .2420 .6056 .5986 ?
H(2'b) .2058 .6919 .3634 ?
H(3'b) .1970 .6646 .2778 ?
H(4'b) .1187 .5345 .2461 ?
H(5'b) .0505 .4268 .2998 ?
H(6b') .0589 .4523 .3857 ?

loop_
_geom_angle_atom_site_label_1
_geom_angle_atom_site_label_2
_geom_angle_atom_site_label_3
_geom_angle
_geom_angle_publ_flag
N(2a) N(1a) C(5a) 110.3(2) yes
N(2a) N(1a) C(1'a) 120.0(2) yes
C(5a) N(1a) C(1'a) 129.6(2) yes
N(1a) C(5a) C(4a) 108.4(2) yes
N(1a) N(2a) C(3a) 106.2(2) yes
O(1a) C(5a) N(1a) 120.9(2) yes
C(5a) C(4a) C(3a) 103.8(2) yes
C(5a) C(4a) C(7a) 119.9(2) yes
N(2a) C(3a) C(4a) 111.3(2) yes
N(2a) C(3a) C(6a) 117.4(2) yes
O(2a) C(7a) C(4a) 118.7(2) yes
C(4a) C(7a) C(1"a) 124.0(2) yes
C(5a) O(1a) H(1a) 101.7 yes
N(2b) N(1b) C(5b) 109.9(2) yes
N(2b) N(1b) C(1'b) 119.3(2) yes
C(5b) N(1b) C(1'b) 130.6(2) yes
N(1b) C(5b) C(4b) 108.4(2) yes
N(1b) N(2b) C(3b) 106.5(2) yes
O(1b) C(5b) N(1b) 121.7(2) yes
C(5b) C(4b) C(3b) 103.9(2) yes
C(5b) C(4b) C(7b) 119.3(2) yes
N(2b) C(3b) C(4b) 111.3(2) yes
N(2b) C(3b) C(6b) 117.5(2) yes
O(2b) C(7b) C(4b) 118.4(2) yes
C(4b) C(7b) C(1"b) 123.5(2) yes
C(5b) O(1b) H(1b) 103.6 yes
C(4a) C(3a) C(6a) 131.2(3) no
O(2a) C(7a) C(1"a) 117.2(2) no
C(2"a) C(1"a) C(7a) 118.1(3) no
N(1a) C(1'a) C(6'a) 118.8(3) no
C(2"a) C(1"a) C(6"a) 119.0(3) no
C(4"a) C(5"a) C(6"a) 120.3(3) no
C(2"a) C(3"a) C(4"a) 120.3(3) no
N(1a) C(1'a) C(2'a) 121.0(3) no
C(1"a) C(2"a) C(3"a) 120.1(3) no
C(2'a) C(3'a) C(4'a) 121.4(3) no
C(4'a) C(5'a) C(6'a) 120.8(3) no
O(1a) C(5a) C(4a) 130.4(3) no
C(3a) C(4a) C(7a) 136.2(3) no
C(6"a) C(1"a) C(7a) 122.8(3) no
C(1"a) C(6"a) C(5"a) 120.1(3) no
C(3"a) C(4"a) C(5"a) 120.2(3) no
C(2'a) C(1'a) C(6'a) 120.1(3) no
C(1'a) C(2'a) C(3'a) 119.1(3) no
C(3'a) C(4'a) C(5'a) 119.3(3) no
C(1'a) C(6'a) C(5'a) 119.3(3) no
C(4b) C(3b) C(6b) 131.4(3) no
O(1b) C(5b) C(4b) 129.5(3) no
C(3b) C(4b) C(7b) 136.4(3) no
O(2b) C(7b) C(1"b) 118.1(3) no
C(1'b) C(6'b) C(5'b) 119.0(3) no
C(2"b) C(1"b) C(6"b) 119.3(3) no
C(2"b) C(3"b) C(4"b) 120.1(3) no
C(4"b) C(5"b) C(6"b) 120.6(3) no
N(1b) C(1'b) C(2'b) 120.7(3) no
C(2'b) C(1'b) C(6'b) 120.5(3) no
C(2'b) C(3'b) C(4'b) 121.0(3) no
C(4'b) C(5'b) C(6'b) 121.0(3) no
C(6"b) C(1"b) C(7b) 121.6(3) no
C(1"b) C(2"b) C(3"b) 120.4(3) no
C(3"b) C(4"b) C(5"b) 119.6(3) no
C(1"b) C(6"b) C(5"b) 119.9(3) no
C(1'b) C(2'b) C(3'b) 119.3(3) no
C(3'b) C(4'b) C(5'b) 119.2(3) no
C(2"b) C(1"b) C(7b) 119.0(3) no

loop_
_geom_bond_atom_site_label_1
_geom_bond_atom_site_label_2
_geom_bond_distance
_geom_bond_publ_flag
O(1a) O(2a) 2.663(2) yes
O(1a) C(5a) 1.323(3) yes
O(2a) C(7a) 1.247(3) yes
N(1a) N(2a) 1.387(3) yes
N(1a) C(5a) 1.348(3) yes
N(1a) C(1'a) 1.420(3) yes
N(2a) C(3a) 1.313(3) yes
C(5a) C(4a) 1.390(3) yes
C(4a) C(3a) 1.433(3) yes
C(4a) C(7a) 1.436(3) yes
C(3a) C(6a) 1.491(4) yes
C(7a) C(1"a) 1.487(3) yes
C(1"a) C(6"a) 1.384(4) no
C(3"a) C(4"a) 1.365(5) no
C(5"a) C(6"a) 1.378(4) no
C(1'a) C(6'a) 1.381(4) no
C(3'a) C(4'a) 1.367(5) no
C(5'a) C(6'a) 1.382(4) no
C(1"a) C(2"a) 1.390(4) no
C(2"a) C(3"a) 1.376(4) no
C(4"a) C(5"a) 1.370(5) no
C(1'a) C(2'a) 1.383(4) no
C(2'a) C(3'a) 1.373(4) no
C(4'a) C(5'a) 1.369(5) no
O(1b) O(2b) 2.621(3) yes
O(1b) C(5b) 1.323(3) yes
O(2b) C(7b) 1.244(3) yes
N(1b) N(2b) 1.390(3) yes
N(1b) C(5b) 1.351(3) yes
N(1b) C(1'b) 1.424(3) yes
N(2b) C(3b) 1.309(3) yes
C(4b) C(5b) 1.389(3) yes
C(3b) C(4b) 1.432(3) yes
C(4b) C(7b) 1.436(4) yes
C(3b) C(6b) 1.485(4) yes
C(7b) C(1"b) 1.492(4) yes
C(1"b) C(2"b) 1.381(4) no
C(2"b) C(3"b) 1.379(5) no
C(4"b) C(5"b) 1.373(5) no
C(1'b) C(2'b) 1.372(4) no
C(2'b) C(3'b) 1.384(4) no
C(4'b) C(5'b) 1.372(5) no
C(1"b) C(6"b) 1.382(4) no
C(3"b) C(4"b) 1.378(5) no
C(5"b) C(6"b) 1.379(4) no
C(1'b) C(6'b) 1.380(4) no
C(3'b) C(4'b) 1.367(5) no
C(5'b) C(6'b) 1.385(5) no
O(1a) H(1a) 1.09 no
C(2"a) H(2"a) 0.99 no
C(2'a) H(2'a) 0.99 no
C(3"a) H(3"a) 0.99 no
C(3'a) H(3'a) 0.99 no
C(4"b) H(4"b) 0.96 no
C(4'a) H(4'a) 0.96 no
C(5"b) H(5"b) 0.99 no
C(5"a) H(5"a) 1.00 no
C(6a) H(6'a) 1.00 no
C(6a) H(6a) 0.99 no
C(6b) H(6'b) 0.93 no
C(6b) H(6b) 0.93 no
C(6"b) H(6b") 0.99 no
O(1b) H(1b) 1.13 no
C(2"b) H(2"b) 0.99 no
C(2'b) H(2'b) 0.98 no
C(3"b) H(3"b) 0.99 no
C(3'b) H(3'b) 0.97 no
C(4"a) H(4"a) 0.97 no
C(4'b) H(4'b) 0.98 no
C(5'a) H(5'a) 0.99 no
C(5'b) H(5'b) 0.99 no
C(6a) H(6"a) 1.00 no
C(6'a) H(6a') 0.98 no
C(6b) H(6"b) 1.05 no
C(6"a) H(6a") 0.99 no
C(6'b) H(6b') 0.97 no

loop_
_geom_torsion_atom_site_label_1
_geom_torsion_atom_site_label_2
_geom_torsion_atom_site_label_3
_geom_torsion_atom_site_label_4
_geom_torsion
_geom_torsion_publ_flag
O(1a) C(5a) N(1a) N(2a) 176.8(2) yes
O(2a) C(7a) C(4a) C(5a) -2.8(4) yes
O(2a) C(7a) C(1"a) C(2"a) -41.3(4) yes
N(1a) N(2a) C(3a) C(4a) -0.2(3) yes
N(1a) N(2a) C(3a) C(6a) -180.0(2) yes
N(1a) C(5a) C(4a) C(3a) 1.2(3) yes
N(1a) C(5a) C(4a) C(7a) 176.6(2) yes
N(2a) N(1a) C(5a) C(4a) -1.4(3) yes
N(2a) C(3a) C(4a) C(5a) -0.6(3) yes
C(5a) N(1a) N(2a) C(3a) 1.0(3) yes
C(5a) N(1a) C(1'a) C(2'a) -35.2(4) yes
C(4a) C(5a) N(1a) C(1'a) -177.7(2) yes
O(1b) C(5b) N(1b) N(2b) -176.3(3) yes
O(2b) C(7b) C(4b) C(5b) 7.0(4) yes
O(2b) C(7b) C(1"b) C(2"b) 37.2(4) yes
N(1b) N(2b) C(3b) C(4b) -0.2(3) yes
N(1b) N(2b) C(3b) C(6b) 176.6(2) yes
N(1b) C(5b) C(4b) C(3b) -1.8(3) yes
N(1b) C(5b) C(4b) C(7b) -178.7(2) yes
N(2b) N(1b) C(5b) C(4b) 1.8(3) yes
N(2b) C(3b) C(4b) C(5b) 1.3(3) yes
C(5b) N(1b) N(2b) C(3b) -1.0(3) yes
C(5b) N(1b) C(1'b) C(2'b) 30.6(4) yes
C(4b) C(5b) N(1b) C(1'b) 176.8(2) yes
